data_1553767
loop_
_publ_author_name
'An, Yuanyuan'
'Zhang, Jun'
'Xia, Hongguang'
'Wu, Jie'

_publ_section_title
;
 Radical cyclization of benzene-tethered 1,7-enynes with aryldiazonium
 tetrafluoroborates: a facile route to benzo[j]phenanthridines
;
_journal_issue 7
_journal_name_full 'Organic Chemistry Frontiers'
_journal_page_first 1318
_journal_paper_doi 10.1039/C7QO00193B
_journal_volume 4
_journal_year 2017
_chemical_formula_sum 'C26 H20 F3 N O'
_chemical_formula_weight 419.43
_space_group_crystal_system triclinic
_space_group_IT_number 2
_space_group_name_Hall '-P 1'
_space_group_name_H-M_alt 'P -1'
_atom_sites_solution_hydrogens geom
_audit_creation_method SHELXL-2014/7
_audit_update_record
;
2017-01-17 deposited with the CCDC.
2017-04-05 downloaded from the CCDC.
;
_cell_angle_alpha 98.780(4)
_cell_angle_beta 90.325(4)
_cell_angle_gamma 108.111(4)
_cell_formula_units_Z 2
_cell_length_a 9.3089(19)
_cell_length_b 10.692(2)
_cell_length_c 10.826(2)
_cell_measurement_reflns_used 1255
_cell_measurement_temperature 296(2)
_cell_measurement_theta_max 22.55
_cell_measurement_theta_min 2.31
_cell_volume 1010.5(3)
_computing_cell_refinement 'Bruker SAINT'
_computing_data_collection 'Bruker APEX2'
_computing_data_reduction 'Bruker SAINT'
_computing_molecular_graphics 'Bruker SHELXTL'
_computing_publication_material 'Bruker SHELXTL'
_computing_structure_refinement 'SHELXL-2014/7 (Sheldrick, 2014)'
_computing_structure_solution 'SHELXS-97 (Sheldrick, 2008)'
_diffrn_ambient_temperature 296(2)
_diffrn_measured_fraction_theta_full 0.987
_diffrn_measured_fraction_theta_max 0.987
_diffrn_measurement_device_type 'Bruker APEX-II CCD'
_diffrn_measurement_method '\f and \w scans'
_diffrn_radiation_type MoK\a
_diffrn_radiation_wavelength 0.71073
_diffrn_reflns_av_R_equivalents 0.0292
_diffrn_reflns_av_unetI/netI 0.0642
_diffrn_reflns_Laue_measured_fraction_full 0.987
_diffrn_reflns_Laue_measured_fraction_max 0.987
_diffrn_reflns_limit_h_max 11
_diffrn_reflns_limit_h_min -11
_diffrn_reflns_limit_k_max 8
_diffrn_reflns_limit_k_min -13
_diffrn_reflns_limit_l_max 13
_diffrn_reflns_limit_l_min -13
_diffrn_reflns_number 6671
_diffrn_reflns_point_group_measured_fraction_full 0.987
_diffrn_reflns_point_group_measured_fraction_max 0.987
_diffrn_reflns_theta_full 25.242
_diffrn_reflns_theta_max 25.995
_diffrn_reflns_theta_min 1.906
_exptl_absorpt_coefficient_mu 0.103
_exptl_absorpt_correction_T_max 0.980
_exptl_absorpt_correction_T_min 0.888
_exptl_absorpt_correction_type multi-scan
_exptl_absorpt_process_details sadabs
_exptl_crystal_colour white
_exptl_crystal_density_diffrn 1.378
_exptl_crystal_description block
_exptl_crystal_F_000 436
_exptl_crystal_size_max 0.170
_exptl_crystal_size_mid 0.120
_exptl_crystal_size_min 0.100
_refine_diff_density_max 0.557
_refine_diff_density_min -0.366
_refine_diff_density_rms 0.073
_refine_ls_extinction_method none
_refine_ls_goodness_of_fit_ref 0.988
_refine_ls_hydrogen_treatment constr
_refine_ls_matrix_type full
_refine_ls_number_parameters 282
_refine_ls_number_reflns 3930
_refine_ls_number_restraints 0
_refine_ls_restrained_S_all 0.988
_refine_ls_R_factor_all 0.1156
_refine_ls_R_factor_gt 0.0615
_refine_ls_shift/su_max 0.002
_refine_ls_shift/su_mean 0.000
_refine_ls_structure_factor_coef Fsqd
_refine_ls_weighting_details 'w=1/[\s^2^(Fo^2^)+(0.1628P)^2^] where P=(Fo^2^+2Fc^2^)/3'
_refine_ls_weighting_scheme calc
_refine_ls_wR_factor_gt 0.1912
_refine_ls_wR_factor_ref 0.2556
_reflns_Friedel_coverage 0.000
_reflns_number_gt 2252
_reflns_number_total 3930
_reflns_threshold_expression 'I > 2\s(I)'
_cod_data_source_file c7qo00193b2.cif
_cod_data_source_block mo_60926b
_cod_original_cell_volume 1010.6(4)
_cod_database_code 1553767
_shelx_shelxl_version_number 2014/7
_shelx_space_group_comment
; 
The symmetry employed for this shelxl refinement is uniquely defined 
by the following loop, which should always be used as a source of 
symmetry information in preference to the above space-group names. 
They are only intended as comments. 
;
_shelx_estimated_absorpt_t_min 0.983
_shelx_estimated_absorpt_t_max 0.990

loop_
_space_group_symop_operation_xyz
'x, y, z'
'-x, -y, -z'

loop_
_atom_site_label
_atom_site_type_symbol
_atom_site_fract_x
_atom_site_fract_y
_atom_site_fract_z
_atom_site_U_iso_or_equiv
_atom_site_adp_type
_atom_site_occupancy
_atom_site_site_symmetry_order
_atom_site_calc_flag
_atom_site_refinement_flags_posn
_atom_site_refinement_flags_adp
F1 F 1.0644(4) 0.9071(2) 0.2114(3) 0.1064(12) Uani 1 1 d . .
F2 F 1.0916(4) 0.9411(3) 0.4067(3) 0.1147(12) Uani 1 1 d . .
F3 F 1.2724(3) 0.9268(3) 0.2984(3) 0.1023(10) Uani 1 1 d . .
N1 N 0.9387(3) 0.3149(3) 0.3021(3) 0.0457(7) Uani 1 1 d . .
O1 O 0.8106(3) 0.1117(3) 0.1959(3) 0.0774(10) Uani 1 1 d . .
C1 C 0.8266(4) 0.2301(3) 0.2184(3) 0.0477(9) Uani 1 1 d . .
C2 C 0.7172(4) 0.2867(3) 0.1561(3) 0.0402(8) Uani 1 1 d . .
C3 C 0.5585(4) 0.1882(3) 0.1661(3) 0.0471(9) Uani 1 1 d . .
H3A H 0.5498 0.1037 0.1138 0.057 Uiso 1 1 calc R U
H3B H 0.5465 0.1727 0.2519 0.057 Uiso 1 1 calc R U
C4 C 0.4347(4) 0.2379(3) 0.1271(3) 0.0423(8) Uani 1 1 d . .
C5 C 0.3006(4) 0.1516(4) 0.0665(3) 0.0525(9) Uani 1 1 d . .
H5 H 0.2891 0.0613 0.0456 0.063 Uiso 1 1 calc R U
C6 C 0.1833(4) 0.1987(4) 0.0368(3) 0.0577(10) Uani 1 1 d . .
H6 H 0.0941 0.1406 -0.0044 0.069 Uiso 1 1 calc R U
C7 C 0.2011(4) 0.3321(4) 0.0692(3) 0.0526(9) Uani 1 1 d . .
H7 H 0.1230 0.3643 0.0502 0.063 Uiso 1 1 calc R U
C8 C 0.3331(4) 0.4189(4) 0.1295(3) 0.0443(8) Uani 1 1 d . .
H8 H 0.3427 0.5088 0.1513 0.053 Uiso 1 1 calc R U
C9 C 0.4523(3) 0.3736(3) 0.1582(3) 0.0367(7) Uani 1 1 d . .
C10 C 0.5993(3) 0.4659(3) 0.2208(3) 0.0347(7) Uani 1 1 d . .
C11 C 0.7245(3) 0.4257(3) 0.2182(3) 0.0346(7) Uani 1 1 d . .
C12 C 0.8788(3) 0.5128(3) 0.2642(3) 0.0352(7) Uani 1 1 d . .
C13 C 0.9310(3) 0.6483(3) 0.2616(3) 0.0385(7) Uani 1 1 d . .
H13 H 0.8666 0.6879 0.2289 0.046 Uiso 1 1 calc R U
C14 C 1.0760(4) 0.7273(3) 0.3061(3) 0.0421(8) Uani 1 1 d . .
C15 C 1.1724(4) 0.6697(4) 0.3571(3) 0.0511(9) Uani 1 1 d . .
H15 H 1.2678 0.7222 0.3915 0.061 Uiso 1 1 calc R U
C16 C 1.1252(4) 0.5342(4) 0.3562(3) 0.0484(9) Uani 1 1 d . .
H16 H 1.1909 0.4953 0.3881 0.058 Uiso 1 1 calc R U
C17 C 0.9811(4) 0.4540(3) 0.3085(3) 0.0391(8) Uani 1 1 d . .
C18 C 1.0369(5) 0.2542(4) 0.3619(4) 0.0611(11) Uani 1 1 d . .
H18A H 0.9854 0.1606 0.3584 0.092 Uiso 1 1 calc R U
H18B H 1.0606 0.2961 0.4477 0.092 Uiso 1 1 calc R U
H18C H 1.1287 0.2662 0.3186 0.092 Uiso 1 1 calc R U
C19 C 0.7578(4) 0.2889(4) 0.0190(3) 0.0520(9) Uani 1 1 d . .
H19A H 0.6780 0.3034 -0.0277 0.078 Uiso 1 1 calc R U
H19B H 0.7703 0.2051 -0.0161 0.078 Uiso 1 1 calc R U
H19C H 0.8504 0.3595 0.0150 0.078 Uiso 1 1 calc R U
C20 C 0.5993(3) 0.5991(3) 0.2847(3) 0.0360(7) Uani 1 1 d . .
C21 C 0.5900(4) 0.6977(3) 0.2166(3) 0.0431(8) Uani 1 1 d . .
H21 H 0.5812 0.6796 0.1296 0.052 Uiso 1 1 calc R U
C22 C 0.5937(4) 0.8217(4) 0.2780(4) 0.0585(10) Uani 1 1 d . .
H22 H 0.5865 0.8862 0.2317 0.070 Uiso 1 1 calc R U
C23 C 0.6077(5) 0.8510(4) 0.4034(5) 0.0715(13) Uani 1 1 d . .
H23 H 0.6125 0.9358 0.4431 0.086 Uiso 1 1 calc R U
C24 C 0.6149(4) 0.7548(4) 0.4736(4) 0.0646(12) Uani 1 1 d . .
H24 H 0.6222 0.7746 0.5605 0.078 Uiso 1 1 calc R U
C25 C 0.6114(4) 0.6295(4) 0.4149(3) 0.0465(8) Uani 1 1 d . .
H25 H 0.6172 0.5655 0.4623 0.056 Uiso 1 1 calc R U
C26 C 1.1241(4) 0.8732(4) 0.3065(3) 0.0523(9) Uani 1 1 d . .

loop_
_atom_site_aniso_label
_atom_site_aniso_U_11
_atom_site_aniso_U_22
_atom_site_aniso_U_33
_atom_site_aniso_U_23
_atom_site_aniso_U_13
_atom_site_aniso_U_12
F1 0.125(3) 0.0513(15) 0.121(2) 0.0292(15) -0.057(2) -0.0096(15)
F2 0.172(3) 0.0510(16) 0.106(2) -0.0025(15) 0.055(2) 0.0207(18)
F3 0.0510(15) 0.0650(17) 0.174(3) 0.0195(17) 0.0099(16) -0.0064(12)
N1 0.0495(17) 0.0458(17) 0.0487(16) 0.0140(13) -0.0055(13) 0.0221(14)
O1 0.080(2) 0.0378(16) 0.117(3) 0.0071(15) -0.0240(18) 0.0254(14)
C1 0.053(2) 0.0371(19) 0.057(2) 0.0108(16) 0.0001(17) 0.0185(16)
C2 0.0398(18) 0.0303(16) 0.0494(19) 0.0061(14) -0.0060(14) 0.0100(14)
C3 0.045(2) 0.0333(18) 0.059(2) 0.0092(15) 0.0022(16) 0.0049(15)
C4 0.0394(18) 0.0377(18) 0.0448(18) 0.0096(14) 0.0012(14) 0.0037(14)
C5 0.046(2) 0.041(2) 0.059(2) 0.0061(16) -0.0016(17) -0.0023(16)
C6 0.043(2) 0.060(2) 0.053(2) 0.0045(18) -0.0067(17) -0.0066(18)
C7 0.0339(18) 0.068(3) 0.053(2) 0.0080(18) -0.0005(15) 0.0122(17)
C8 0.0331(17) 0.050(2) 0.0473(18) 0.0051(15) 0.0017(14) 0.0103(15)
C9 0.0323(16) 0.0404(18) 0.0358(16) 0.0079(13) 0.0032(13) 0.0082(14)
C10 0.0365(17) 0.0311(16) 0.0366(15) 0.0088(12) -0.0006(13) 0.0092(13)
C11 0.0339(16) 0.0348(17) 0.0340(15) 0.0076(13) 0.0013(12) 0.0085(13)
C12 0.0346(17) 0.0380(17) 0.0332(15) 0.0015(13) 0.0004(12) 0.0136(14)
C13 0.0347(17) 0.0390(18) 0.0400(16) 0.0028(13) -0.0029(13) 0.0108(14)
C14 0.0340(17) 0.0438(19) 0.0430(17) -0.0003(14) -0.0007(14) 0.0080(14)
C15 0.0312(17) 0.063(2) 0.051(2) -0.0048(17) -0.0065(15) 0.0104(16)
C16 0.0395(19) 0.061(2) 0.0457(19) 0.0009(16) -0.0062(15) 0.0204(17)
C17 0.0418(18) 0.0456(19) 0.0330(15) 0.0032(14) 0.0009(13) 0.0196(15)
C18 0.070(3) 0.070(3) 0.062(2) 0.029(2) -0.002(2) 0.041(2)
C19 0.052(2) 0.049(2) 0.055(2) 0.0055(17) 0.0016(17) 0.0184(17)
C20 0.0256(15) 0.0357(17) 0.0430(17) 0.0031(13) 0.0006(12) 0.0058(12)
C21 0.0374(18) 0.0375(18) 0.054(2) 0.0086(15) -0.0002(15) 0.0113(14)
C22 0.044(2) 0.037(2) 0.094(3) 0.007(2) -0.005(2) 0.0137(16)
C23 0.060(3) 0.044(2) 0.102(4) -0.024(2) -0.021(2) 0.021(2)
C24 0.055(2) 0.076(3) 0.054(2) -0.022(2) -0.0089(19) 0.022(2)
C25 0.0387(18) 0.056(2) 0.0431(18) 0.0044(16) -0.0020(14) 0.0144(16)
C26 0.045(2) 0.048(2) 0.050(2) -0.0020(17) -0.0079(16) 0.0001(17)

loop_
_atom_type_symbol
_atom_type_description
_atom_type_scat_dispersion_real
_atom_type_scat_dispersion_imag
_atom_type_scat_source
C C 0.0033 0.0016 'International Tables Vol C Tables 4.2.6.8 and 6.1.1.4'
H H 0.0000 0.0000 'International Tables Vol C Tables 4.2.6.8 and 6.1.1.4'
N N 0.0061 0.0033 'International Tables Vol C Tables 4.2.6.8 and 6.1.1.4'
O O 0.0106 0.0060 'International Tables Vol C Tables 4.2.6.8 and 6.1.1.4'
F F 0.0171 0.0103 'International Tables Vol C Tables 4.2.6.8 and 6.1.1.4'

loop_
_geom_angle_atom_site_label_1
_geom_angle_atom_site_label_2
_geom_angle_atom_site_label_3
_geom_angle
C1 N1 C17 121.6(3)
C1 N1 C18 116.4(3)
C17 N1 C18 120.3(3)
O1 C1 N1 121.1(3)
O1 C1 C2 120.0(3)
N1 C1 C2 118.9(3)
C11 C2 C19 109.6(3)
C11 C2 C1 113.5(3)
C19 C2 C1 107.2(3)
C11 C2 C3 110.0(3)
C19 C2 C3 111.3(3)
C1 C2 C3 105.1(3)
C4 C3 C2 112.6(3)
C5 C4 C9 119.6(3)
C5 C4 C3 121.6(3)
C9 C4 C3 118.7(3)
C4 C5 C6 120.8(3)
C7 C6 C5 119.0(3)
C6 C7 C8 120.9(4)
C7 C8 C9 120.7(3)
C8 C9 C4 118.9(3)
C8 C9 C10 122.2(3)
C4 C9 C10 118.9(3)
C11 C10 C20 123.0(3)
C11 C10 C9 120.0(3)
C20 C10 C9 117.0(3)
C10 C11 C12 124.7(3)
C10 C11 C2 121.0(3)
C12 C11 C2 114.2(3)
C13 C12 C17 117.7(3)
C13 C12 C11 123.8(3)
C17 C12 C11 118.5(3)
C12 C13 C14 122.4(3)
C13 C14 C15 119.4(3)
C13 C14 C26 120.3(3)
C15 C14 C26 120.3(3)
C16 C15 C14 119.3(3)
C15 C16 C17 121.4(3)
C16 C17 N1 120.2(3)
C16 C17 C12 119.7(3)
N1 C17 C12 120.0(3)
C25 C20 C21 118.3(3)
C25 C20 C10 120.4(3)
C21 C20 C10 121.2(3)
C22 C21 C20 120.2(3)
C23 C22 C21 121.2(4)
C22 C23 C24 120.0(4)
C25 C24 C23 120.3(4)
C24 C25 C20 120.0(4)
F2 C26 F1 105.9(4)
F2 C26 F3 105.0(3)
F1 C26 F3 104.0(3)
F2 C26 C14 114.0(3)
F1 C26 C14 113.5(3)
F3 C26 C14 113.5(3)

loop_
_geom_bond_atom_site_label_1
_geom_bond_atom_site_label_2
_geom_bond_distance
F1 C26 1.316(4)
F2 C26 1.303(5)
F3 C26 1.329(4)
N1 C1 1.372(4)
N1 C17 1.406(4)
N1 C18 1.472(4)
O1 C1 1.214(4)
C1 C2 1.536(5)
C2 C11 1.516(4)
C2 C19 1.536(5)
C2 C3 1.540(4)
C3 C4 1.494(5)
C4 C5 1.388(5)
C4 C9 1.396(4)
C5 C6 1.392(6)
C6 C7 1.373(5)
C7 C8 1.376(5)
C8 C9 1.392(5)
C9 C10 1.501(4)
C10 C11 1.361(4)
C10 C20 1.485(4)
C11 C12 1.482(4)
C12 C13 1.382(4)
C12 C17 1.411(4)
C13 C14 1.388(4)
C14 C15 1.390(5)
C14 C26 1.482(5)
C15 C16 1.375(5)
C16 C17 1.395(5)
C20 C25 1.392(4)
C20 C21 1.399(4)
C21 C22 1.380(5)
C22 C23 1.341(6)
C23 C24 1.386(6)
C24 C25 1.383(5)
